data_4023691
loop_
_publ_author_name
'Wathsala Liyanage'
'Laksiri Weerasinghe'
'Roland K. Strong'
'Juan R. Del Valle'

_publ_section_title
;
 Synthesis of Carbapyochelins via Diastereoselective Azidation
 of 5-(Ethoxycarbonyl)methylproline Derivatives
;
_journal_name_full 'Journal of Organic Chemistry'
_journal_page_first 7420
_journal_page_last 7423
_journal_paper_doi 10.1021/jo801294p
_journal_volume 73
_journal_year 2008
_chemical_absolute_configuration rm
_chemical_formula_moiety 'C23 H34 N2 O7'
_chemical_formula_sum 'C23 H34 N2 O7'
_chemical_formula_weight 450.52
_chemical_name_systematic
;
 ?
;
_space_group_IT_number 19
_symmetry_cell_setting orthorhombic
_symmetry_space_group_name_Hall 'P 2ac 2ab'
_symmetry_space_group_name_H-M 'P 21 21 21'
_atom_sites_solution_hydrogens geom
_atom_sites_solution_primary direct
_atom_sites_solution_secondary difmap
_audit_creation_method SHELXL-97
_cell_angle_alpha 90.00
_cell_angle_beta 90.00
_cell_angle_gamma 90.00
_cell_formula_units_Z 4
_cell_length_a 9.0823(6)
_cell_length_b 9.2605(7)
_cell_length_c 29.233(2)
_cell_measurement_reflns_used 9271
_cell_measurement_temperature 228(2)
_cell_measurement_theta_max 25.60
_cell_measurement_theta_min 2.31
_cell_volume 2458.7(3)
_computing_cell_refinement 'Bruker SMART'
_computing_data_collection 'Bruker SMART'
_computing_data_reduction 'Bruker SAINT'
_computing_molecular_graphics 'Bruker SHELXTL'
_computing_publication_material 'Bruker SHELXTL'
_computing_structure_refinement 'SHELXL-97 (Sheldrick, 1997)'
_computing_structure_solution 'SHELXS-97 (Sheldrick, 1990)'
_diffrn_ambient_temperature 228(2)
_diffrn_measured_fraction_theta_full 0.998
_diffrn_measured_fraction_theta_max 0.998
_diffrn_measurement_device_type 'CCD area detector'
_diffrn_measurement_method 'phi and omega scans'
_diffrn_radiation_monochromator graphite
_diffrn_radiation_source 'fine-focus sealed tube'
_diffrn_radiation_type MoK\a
_diffrn_radiation_wavelength 0.71073
_diffrn_reflns_av_R_equivalents 0.0374
_diffrn_reflns_av_sigmaI/netI 0.0141
_diffrn_reflns_limit_h_max 12
_diffrn_reflns_limit_h_min -12
_diffrn_reflns_limit_k_max 13
_diffrn_reflns_limit_k_min -13
_diffrn_reflns_limit_l_max 41
_diffrn_reflns_limit_l_min -41
_diffrn_reflns_number 65942
_diffrn_reflns_theta_full 30.50
_diffrn_reflns_theta_max 30.50
_diffrn_reflns_theta_min 3.07
_exptl_absorpt_coefficient_mu 0.090
_exptl_absorpt_correction_T_max 0.970
_exptl_absorpt_correction_T_min 0.960
_exptl_absorpt_correction_type multi-scan
_exptl_absorpt_process_details Bruker,SADABS
_exptl_crystal_colour colourless
_exptl_crystal_density_diffrn 1.217
_exptl_crystal_density_method 'not measured'
_exptl_crystal_description prism
_exptl_crystal_F_000 968
_exptl_crystal_size_max 0.46
_exptl_crystal_size_mid 0.41
_exptl_crystal_size_min 0.37
_refine_diff_density_max 0.219
_refine_diff_density_min -0.157
_refine_diff_density_rms 0.035
_refine_ls_extinction_method none
_refine_ls_goodness_of_fit_ref 1.038
_refine_ls_hydrogen_treatment mixed
_refine_ls_matrix_type full
_refine_ls_number_parameters 307
_refine_ls_number_reflns 4224
_refine_ls_number_restraints 0
_refine_ls_restrained_S_all 1.038
_refine_ls_R_factor_all 0.0496
_refine_ls_R_factor_gt 0.0397
_refine_ls_shift/su_max 0.000
_refine_ls_shift/su_mean 0.000
_refine_ls_structure_factor_coef Fsqd
_refine_ls_weighting_details 'calc w=1/[\s^2^(Fo^2^)+(0.0591P)^2^+0.2598P] where P=(Fo^2^+2Fc^2^)/3'
_refine_ls_weighting_scheme calc
_refine_ls_wR_factor_gt 0.1024
_refine_ls_wR_factor_ref 0.1106
_reflns_number_gt 3571
_reflns_number_total 4224
_reflns_threshold_expression >2sigma(I)
_cod_data_source_file jo801294p_si_001.cif
_cod_data_source_block jd2
_cod_depositor_comments
;
The following automatic conversions were performed:
'_symmetry_cell_setting' value 'Orthorhombic' changed to 'orthorhombic'
according to '/home/saulius/struct/CIF-dictionaries/cif_core.dic'
dictionary named 'cif_core.dic' version 2.4.1 from 2010-06-29.

Automatic conversion script
Id: cif_fix_enum 1527 2010-12-29 10:47:43Z saulius 
;
_cod_database_code 4023691

loop_
_symmetry_equiv_pos_as_xyz
'x, y, z'
'-x+1/2, -y, z+1/2'
'-x, y+1/2, -z+1/2'
'x+1/2, -y+1/2, -z'

loop_
_atom_site_label
_atom_site_type_symbol
_atom_site_fract_x
_atom_site_fract_y
_atom_site_fract_z
_atom_site_U_iso_or_equiv
_atom_site_adp_type
_atom_site_occupancy
_atom_site_symmetry_multiplicity
_atom_site_calc_flag
_atom_site_refinement_flags
_atom_site_disorder_assembly
_atom_site_disorder_group
N1 N 0.85172(15) 0.86567(15) 0.12300(4) 0.0394(3) Uani 1 1 d . . .
N2 N 1.05528(15) 1.06754(16) 0.15260(4) 0.0379(3) Uani 1 1 d . . .
H2N H 1.017(2) 1.007(3) 0.1693(7) 0.052(6) Uiso 1 1 d . . .
O1 O 1.27281(15) 1.15883(19) 0.13082(5) 0.0635(4) Uani 1 1 d . . .
O2 O 0.6313(2) 0.8167(2) 0.05283(4) 0.0774(6) Uani 1 1 d . . .
O3 O 0.53492(14) 0.65216(15) 0.10061(4) 0.0461(3) Uani 1 1 d . . .
O4 O 0.9642(2) 1.34378(15) 0.12301(5) 0.0619(4) Uani 1 1 d . . .
O5 O 0.97005(18) 1.26156(13) 0.05108(4) 0.0530(3) Uani 1 1 d . E .
O6 O 1.09655(16) 0.87282(15) 0.21992(5) 0.0555(4) Uani 1 1 d . . .
O7 O 1.1362(2) 0.64144(17) 0.24897(5) 0.0633(4) Uani 1 1 d . . .
C1 C 0.84224(17) 1.01217(17) 0.10448(5) 0.0361(3) Uani 1 1 d . . .
H1 H 0.8109 1.0079 0.0721 0.043 Uiso 1 1 calc R . .
C2 C 0.7186(2) 1.0786(2) 0.13347(8) 0.0543(5) Uani 1 1 d . . .
H2A H 0.7599 1.1338 0.1591 0.065 Uiso 1 1 calc R . .
H2B H 0.6578 1.1433 0.1149 0.065 Uiso 1 1 calc R . .
C3 C 0.6278(3) 0.9524(3) 0.15101(8) 0.0720(7) Uani 1 1 d . . .
H3A H 0.5262 0.9589 0.1399 0.086 Uiso 1 1 calc R . .
H3B H 0.6266 0.9512 0.1845 0.086 Uiso 1 1 calc R . .
C4 C 0.7027(2) 0.8173(2) 0.13239(5) 0.0489(4) Uani 1 1 d . . .
H4 H 0.7040 0.7410 0.1561 0.059 Uiso 1 1 calc R . .
C5 C 0.99328(18) 1.08732(17) 0.10783(5) 0.0352(3) Uani 1 1 d . . .
H5 H 1.0603 1.0430 0.0851 0.042 Uiso 1 1 calc R . .
C6 C 1.19785(17) 1.09899(18) 0.16000(5) 0.0388(3) Uani 1 1 d . . .
C7 C 1.26104(17) 1.06491(18) 0.20629(5) 0.0372(3) Uani 1 1 d . . .
C8 C 1.21301(19) 0.95468(19) 0.23512(6) 0.0415(3) Uani 1 1 d . . .
C9 C 1.2829(3) 0.9316(2) 0.27682(6) 0.0557(5) Uani 1 1 d . . .
H9 H 1.2512 0.8567 0.2962 0.067 Uiso 1 1 calc R . .
C10 C 1.3985(3) 1.0185(3) 0.28969(7) 0.0626(6) Uani 1 1 d . . .
H10 H 1.4451 1.0024 0.3179 0.075 Uiso 1 1 calc R . .
C11 C 1.4472(2) 1.1288(3) 0.26185(7) 0.0593(5) Uani 1 1 d . . .
H11 H 1.5254 1.1885 0.2711 0.071 Uiso 1 1 calc R . .
C12 C 1.3791(2) 1.1503(2) 0.22008(6) 0.0481(4) Uani 1 1 d . . .
H12 H 1.4133 1.2238 0.2006 0.058 Uiso 1 1 calc R . .
C13 C 0.6209(2) 0.7636(2) 0.09008(6) 0.0461(4) Uani 1 1 d . . .
C14 C 0.4379(2) 0.5856(2) 0.06594(6) 0.0465(4) Uani 1 1 d . . .
C15 C 0.3304(3) 0.6948(3) 0.04784(12) 0.0853(8) Uani 1 1 d . . .
H15A H 0.2821 0.7428 0.0732 0.128 Uiso 1 1 calc R . .
H15B H 0.2573 0.6464 0.0291 0.128 Uiso 1 1 calc R . .
H15C H 0.3824 0.7656 0.0295 0.128 Uiso 1 1 calc R . .
C16 C 0.5289(3) 0.5217(3) 0.02792(9) 0.0780(7) Uani 1 1 d . . .
H16A H 0.5788 0.5984 0.0115 0.117 Uiso 1 1 calc R . .
H16B H 0.4653 0.4693 0.0071 0.117 Uiso 1 1 calc R . .
H16C H 0.6013 0.4561 0.0407 0.117 Uiso 1 1 calc R . .
C17 C 0.3622(4) 0.4669(3) 0.09238(8) 0.0876(10) Uani 1 1 d . . .
H17A H 0.4355 0.4026 0.1053 0.131 Uiso 1 1 calc R . .
H17B H 0.2984 0.4129 0.0720 0.131 Uiso 1 1 calc R . .
H17C H 0.3040 0.5089 0.1168 0.131 Uiso 1 1 calc R . .
C18 C 0.9436(3) 0.7655(2) 0.09835(7) 0.0555(5) Uani 1 1 d . . .
H18A H 0.9355 0.6705 0.1121 0.083 Uiso 1 1 calc R . .
H18B H 1.0452 0.7976 0.0997 0.083 Uiso 1 1 calc R . .
H18C H 0.9121 0.7611 0.0667 0.083 Uiso 1 1 calc R . .
C19 C 0.97596(19) 1.24681(18) 0.09631(6) 0.0412(3) Uani 1 1 d . . .
C20 C 0.9459(3) 1.4059(2) 0.03292(8) 0.0675(6) Uani 1 1 d . . .
H20A H 1.0355 1.4607 0.0337 0.081 Uiso 0.75 1 d P A 1
H20B H 0.8729 1.4557 0.0507 0.081 Uiso 0.75 1 d P B 1
H20C H 1.0007 1.4765 0.0499 0.081 Uiso 0.25 1 d P C 2
H20D H 0.8433 1.4309 0.0338 0.081 Uiso 0.25 1 d P D 2
C21 C 0.8933(7) 1.3868(5) -0.01636(15) 0.0796(13) Uani 0.75 1 d P E 1
H21A H 0.8749 1.4808 -0.0298 0.119 Uiso 0.75 1 calc PR E 1
H21B H 0.8032 1.3306 -0.0166 0.119 Uiso 0.75 1 calc PR E 1
H21C H 0.9684 1.3370 -0.0339 0.119 Uiso 0.75 1 calc PR E 1
C21A C 0.998(3) 1.3965(15) -0.0142(5) 0.102(6) Uani 0.25 1 d P E 2
H21D H 0.9842 1.4889 -0.0292 0.153 Uiso 0.25 1 calc PR E 2
H21E H 0.9428 1.3228 -0.0303 0.153 Uiso 0.25 1 calc PR E 2
H21F H 1.1018 1.3717 -0.0143 0.153 Uiso 0.25 1 calc PR E 2
C22 C 1.0418(3) 0.7576(2) 0.24732(8) 0.0595(5) Uani 1 1 d . . .
H22A H 1.0251 0.7930 0.2785 0.071 Uiso 1 1 calc R . .
H22B H 0.9469 0.7257 0.2350 0.071 Uiso 1 1 calc R . .
C23 C 1.1543(4) 0.5714(3) 0.20633(9) 0.0820(8) Uani 1 1 d . . .
H23A H 1.0585 0.5467 0.1939 0.123 Uiso 1 1 calc R . .
H23B H 1.2118 0.4841 0.2105 0.123 Uiso 1 1 calc R . .
H23C H 1.2051 0.6353 0.1853 0.123 Uiso 1 1 calc R . .

loop_
_atom_site_aniso_label
_atom_site_aniso_U_11
_atom_site_aniso_U_22
_atom_site_aniso_U_33
_atom_site_aniso_U_23
_atom_site_aniso_U_13
_atom_site_aniso_U_12
N1 0.0443(7) 0.0372(6) 0.0367(6) -0.0018(5) -0.0036(5) -0.0099(6)
N2 0.0380(6) 0.0437(7) 0.0320(6) 0.0036(5) -0.0033(5) -0.0091(6)
O1 0.0494(7) 0.0886(11) 0.0527(7) 0.0235(8) -0.0019(6) -0.0261(8)
O2 0.0956(12) 0.0986(13) 0.0380(6) 0.0132(7) -0.0139(7) -0.0586(11)
O3 0.0525(7) 0.0515(7) 0.0343(5) 0.0012(5) -0.0049(5) -0.0202(6)
O4 0.0895(11) 0.0399(7) 0.0561(7) -0.0134(6) -0.0111(8) -0.0027(8)
O5 0.0855(10) 0.0304(5) 0.0431(6) 0.0044(5) -0.0095(6) -0.0023(7)
O6 0.0565(7) 0.0511(7) 0.0590(7) 0.0229(6) -0.0110(6) -0.0142(7)
O7 0.0849(10) 0.0474(7) 0.0577(8) 0.0080(6) -0.0039(7) 0.0026(8)
C1 0.0389(7) 0.0350(7) 0.0344(6) -0.0054(6) -0.0054(6) -0.0040(6)
C2 0.0413(8) 0.0556(11) 0.0661(11) -0.0213(10) -0.0017(8) 0.0023(8)
C3 0.0635(12) 0.0919(18) 0.0605(12) -0.0281(12) 0.0224(10) -0.0192(13)
C4 0.0562(10) 0.0605(11) 0.0299(7) -0.0014(7) 0.0001(7) -0.0242(9)
C5 0.0394(7) 0.0350(7) 0.0313(6) -0.0012(6) -0.0025(6) -0.0038(6)
C6 0.0375(7) 0.0410(8) 0.0380(7) 0.0029(6) -0.0016(6) -0.0070(7)
C7 0.0340(7) 0.0417(8) 0.0358(7) -0.0028(6) -0.0011(6) 0.0012(6)
C8 0.0444(8) 0.0407(8) 0.0394(7) 0.0016(6) -0.0027(7) 0.0038(7)
C9 0.0736(12) 0.0524(10) 0.0409(8) 0.0036(8) -0.0098(9) 0.0110(10)
C10 0.0750(13) 0.0666(13) 0.0461(9) -0.0127(9) -0.0216(9) 0.0183(12)
C11 0.0534(10) 0.0638(12) 0.0607(11) -0.0201(10) -0.0178(9) 0.0028(10)
C12 0.0417(8) 0.0531(10) 0.0493(8) -0.0077(8) -0.0035(7) -0.0050(8)
C13 0.0471(8) 0.0557(10) 0.0357(7) -0.0014(7) 0.0006(7) -0.0181(9)
C14 0.0459(8) 0.0527(9) 0.0409(7) -0.0015(7) -0.0069(7) -0.0166(8)
C15 0.0558(12) 0.0871(19) 0.113(2) -0.0019(17) -0.0297(14) 0.0004(13)
C16 0.0830(16) 0.0848(17) 0.0660(13) -0.0311(13) 0.0019(13) -0.0141(15)
C17 0.109(2) 0.096(2) 0.0577(12) 0.0056(12) -0.0094(13) -0.0652(18)
C18 0.0639(11) 0.0377(9) 0.0649(12) -0.0036(8) 0.0003(10) 0.0009(9)
C19 0.0467(8) 0.0364(7) 0.0406(8) -0.0028(6) -0.0072(7) -0.0063(7)
C20 0.0977(17) 0.0305(8) 0.0743(13) 0.0123(9) -0.0170(14) -0.0068(11)
C21 0.131(4) 0.051(2) 0.0574(18) 0.0172(15) -0.015(3) 0.012(3)
C21A 0.186(17) 0.048(6) 0.071(7) 0.032(5) 0.000(11) -0.008(11)
C22 0.0647(12) 0.0475(10) 0.0662(12) 0.0193(9) 0.0086(10) -0.0048(10)
C23 0.100(2) 0.0681(15) 0.0775(16) -0.0117(13) 0.0012(15) -0.0067(16)

loop_
_atom_type_symbol
_atom_type_description
_atom_type_scat_dispersion_real
_atom_type_scat_dispersion_imag
_atom_type_scat_source
C C 0.0033 0.0000 'International Tables Vol C Tables 4.2.6.8 and 6.1.1.4'
H H 0.0000 0.0000 'International Tables Vol C Tables 4.2.6.8 and 6.1.1.4'
N N 0.0061 0.0000 'International Tables Vol C Tables 4.2.6.8 and 6.1.1.4'
O O 0.0106 0.0000 'International Tables Vol C Tables 4.2.6.8 and 6.1.1.4'

loop_
_geom_angle_atom_site_label_1
_geom_angle_atom_site_label_2
_geom_angle_atom_site_label_3
_geom_angle
_geom_angle_site_symmetry_1
_geom_angle_site_symmetry_3
_geom_angle_publ_flag
C18 N1 C4 115.85(15) . . ?
C18 N1 C1 116.47(14) . . ?
C4 N1 C1 107.54(14) . . ?
C6 N2 C5 119.77(14) . . ?
C6 N2 H2N 117.5(16) . . ?
C5 N2 H2N 117.4(15) . . ?
C13 O3 C14 120.99(13) . . ?
C19 O5 C20 117.59(15) . . ?
C8 O6 C22 119.99(15) . . ?
C22 O7 C23 113.6(2) . . ?
N1 C1 C2 102.14(14) . . ?
N1 C1 C5 110.04(12) . . ?
C2 C1 C5 115.77(13) . . ?
N1 C1 H1 109.5 . . ?
C2 C1 H1 109.5 . . ?
C5 C1 H1 109.5 . . ?
C3 C2 C1 105.96(16) . . ?
C3 C2 H2A 110.5 . . ?
C1 C2 H2A 110.5 . . ?
C3 C2 H2B 110.5 . . ?
C1 C2 H2B 110.5 . . ?
H2A C2 H2B 108.7 . . ?
C2 C3 C4 105.60(15) . . ?
C2 C3 H3A 110.6 . . ?
C4 C3 H3A 110.6 . . ?
C2 C3 H3B 110.6 . . ?
C4 C3 H3B 110.6 . . ?
H3A C3 H3B 108.8 . . ?
N1 C4 C3 103.29(15) . . ?
N1 C4 C13 113.62(14) . . ?
C3 C4 C13 109.85(18) . . ?
N1 C4 H4 110.0 . . ?
C3 C4 H4 110.0 . . ?
C13 C4 H4 110.0 . . ?
N2 C5 C19 111.44(13) . . ?
N2 C5 C1 110.44(13) . . ?
C19 C5 C1 109.39(13) . . ?
N2 C5 H5 108.5 . . ?
C19 C5 H5 108.5 . . ?
C1 C5 H5 108.5 . . ?
O1 C6 N2 121.42(15) . . ?
O1 C6 C7 120.67(14) . . ?
N2 C6 C7 117.84(14) . . ?
C12 C7 C8 118.81(16) . . ?
C12 C7 C6 115.82(15) . . ?
C8 C7 C6 125.35(14) . . ?
O6 C8 C9 123.33(17) . . ?
O6 C8 C7 116.68(14) . . ?
C9 C8 C7 119.99(17) . . ?
C10 C9 C8 119.87(19) . . ?
C10 C9 H9 120.1 . . ?
C8 C9 H9 120.1 . . ?
C9 C10 C11 121.11(18) . . ?
C9 C10 H10 119.4 . . ?
C11 C10 H10 119.4 . . ?
C10 C11 C12 119.0(2) . . ?
C10 C11 H11 120.5 . . ?
C12 C11 H11 120.5 . . ?
C11 C12 C7 121.22(19) . . ?
C11 C12 H12 119.4 . . ?
C7 C12 H12 119.4 . . ?
O2 C13 O3 125.05(16) . . ?
O2 C13 C4 124.40(17) . . ?
O3 C13 C4 110.53(14) . . ?
O3 C14 C15 110.39(18) . . ?
O3 C14 C16 110.07(16) . . ?
C15 C14 C16 111.2(2) . . ?
O3 C14 C17 102.95(14) . . ?
C15 C14 C17 112.0(2) . . ?
C16 C14 C17 110.0(2) . . ?
C14 C15 H15A 109.5 . . ?
C14 C15 H15B 109.5 . . ?
H15A C15 H15B 109.5 . . ?
C14 C15 H15C 109.5 . . ?
H15A C15 H15C 109.5 . . ?
H15B C15 H15C 109.5 . . ?
C14 C16 H16A 109.5 . . ?
C14 C16 H16B 109.5 . . ?
H16A C16 H16B 109.5 . . ?
C14 C16 H16C 109.5 . . ?
H16A C16 H16C 109.5 . . ?
H16B C16 H16C 109.5 . . ?
C14 C17 H17A 109.5 . . ?
C14 C17 H17B 109.5 . . ?
H17A C17 H17B 109.5 . . ?
C14 C17 H17C 109.5 . . ?
H17A C17 H17C 109.5 . . ?
H17B C17 H17C 109.5 . . ?
N1 C18 H18A 109.5 . . ?
N1 C18 H18B 109.5 . . ?
H18A C18 H18B 109.5 . . ?
N1 C18 H18C 109.5 . . ?
H18A C18 H18C 109.5 . . ?
H18B C18 H18C 109.5 . . ?
O4 C19 O5 124.66(16) . . ?
O4 C19 C5 126.42(15) . . ?
O5 C19 C5 108.88(13) . . ?
O5 C20 C21A 104.0(6) . . ?
O5 C20 C21 106.6(2) . . ?
O5 C20 H20A 110.4 . . ?
C21 C20 H20A 110.4 . . ?
O5 C20 H20B 110.4 . . ?
C21 C20 H20B 110.4 . . ?
H20A C20 H20B 108.6 . . ?
O5 C20 H20C 111.1 . . ?
C21A C20 H20C 111.1 . . ?
O5 C20 H20D 111.0 . . ?
C21A C20 H20D 110.7 . . ?
H20C C20 H20D 109.0 . . ?
C20 C21 H21A 109.5 . . ?
C20 C21 H21B 109.5 . . ?
H21A C21 H21B 109.5 . . ?
C20 C21 H21C 109.5 . . ?
H21A C21 H21C 109.5 . . ?
H21B C21 H21C 109.5 . . ?
C20 C21A H21D 109.5 . . ?
C20 C21A H21E 109.5 . . ?
H21D C21A H21E 109.5 . . ?
C20 C21A H21F 109.5 . . ?
H21D C21A H21F 109.5 . . ?
H21E C21A H21F 109.5 . . ?
O7 C22 O6 112.82(17) . . ?
O7 C22 H22A 109.0 . . ?
O6 C22 H22A 109.0 . . ?
O7 C22 H22B 109.0 . . ?
O6 C22 H22B 109.0 . . ?
H22A C22 H22B 107.8 . . ?
O7 C23 H23A 109.5 . . ?
O7 C23 H23B 109.5 . . ?
H23A C23 H23B 109.5 . . ?
O7 C23 H23C 109.5 . . ?
H23A C23 H23C 109.5 . . ?
H23B C23 H23C 109.5 . . ?

loop_
_geom_bond_atom_site_label_1
_geom_bond_atom_site_label_2
_geom_bond_distance
_geom_bond_site_symmetry_2
_geom_bond_publ_flag
N1 C18 1.441(2) . ?
N1 C4 1.452(2) . ?
N1 C1 1.463(2) . ?
N2 C6 1.345(2) . ?
N2 C5 1.4365(19) . ?
N2 H2N 0.82(2) . ?
O1 C6 1.224(2) . ?
O2 C13 1.199(2) . ?
O3 C13 1.331(2) . ?
O3 C14 1.478(2) . ?
O4 C19 1.195(2) . ?
O5 C19 1.330(2) . ?
O5 C20 1.455(2) . ?
O6 C8 1.375(2) . ?
O6 C22 1.424(2) . ?
O7 C22 1.376(3) . ?
O7 C23 1.415(3) . ?
C1 C2 1.535(2) . ?
C1 C5 1.541(2) . ?
C1 H1 0.9900 . ?
C2 C3 1.520(3) . ?
C2 H2A 0.9800 . ?
C2 H2B 0.9800 . ?
C3 C4 1.525(3) . ?
C3 H3A 0.9800 . ?
C3 H3B 0.9800 . ?
C4 C13 1.526(2) . ?
C4 H4 0.9900 . ?
C5 C19 1.523(2) . ?
C5 H5 0.9900 . ?
C6 C7 1.503(2) . ?
C7 C12 1.392(2) . ?
C7 C8 1.394(2) . ?
C8 C9 1.391(2) . ?
C9 C10 1.376(3) . ?
C9 H9 0.9400 . ?
C10 C11 1.379(4) . ?
C10 H10 0.9400 . ?
C11 C12 1.383(3) . ?
C11 H11 0.9400 . ?
C12 H12 0.9400 . ?
C14 C15 1.502(3) . ?
C14 C16 1.506(3) . ?
C14 C17 1.510(3) . ?
C15 H15A 0.9700 . ?
C15 H15B 0.9700 . ?
C15 H15C 0.9700 . ?
C16 H16A 0.9700 . ?
C16 H16B 0.9700 . ?
C16 H16C 0.9700 . ?
C17 H17A 0.9700 . ?
C17 H17B 0.9700 . ?
C17 H17C 0.9700 . ?
C18 H18A 0.9700 . ?
C18 H18B 0.9700 . ?
C18 H18C 0.9700 . ?
C20 C21A 1.459(16) . ?
C20 C21 1.528(5) . ?
C20 H20A 0.9598 . ?
C20 H20B 0.9602 . ?
C20 H20C 0.9597 . ?
C20 H20D 0.9603 . ?
C21 H21A 0.9700 . ?
C21 H21B 0.9700 . ?
C21 H21C 0.9700 . ?
C21A H21D 0.9700 . ?
C21A H21E 0.9700 . ?
C21A H21F 0.9700 . ?
C22 H22A 0.9800 . ?
C22 H22B 0.9800 . ?
C23 H23A 0.9700 . ?
C23 H23B 0.9700 . ?
C23 H23C 0.9700 . ?

loop_
_geom_hbond_atom_site_label_D
_geom_hbond_atom_site_label_H
_geom_hbond_atom_site_label_A
_geom_hbond_distance_DH
_geom_hbond_distance_HA
_geom_hbond_distance_DA
_geom_hbond_angle_DHA
_geom_hbond_site_symmetry_A
C16 H16A O2 0.97 2.40 2.977(3) 117.4 .
C15 H15C O2 0.97 2.41 2.960(3) 115.7 .
C1 H1 O2 0.99 2.47 3.038(2) 115.8 .
N2 H2N N1 0.82(2) 2.41(2) 2.7680(19) 107.7(17) .
N2 H2N O6 0.82(2) 2.06(2) 2.6954(19) 133(2) .

loop_
_geom_torsion_atom_site_label_1
_geom_torsion_atom_site_label_2
_geom_torsion_atom_site_label_3
_geom_torsion_atom_site_label_4
_geom_torsion
_geom_torsion_site_symmetry_1
_geom_torsion_site_symmetry_2
_geom_torsion_site_symmetry_3
_geom_torsion_site_symmetry_4
_geom_torsion_publ_flag
C18 N1 C1 C2 170.82(15) . . . . ?
C4 N1 C1 C2 38.88(15) . . . . ?
C18 N1 C1 C5 -65.69(17) . . . . ?
C4 N1 C1 C5 162.37(12) . . . . ?
N1 C1 C2 C3 -23.23(19) . . . . ?
C5 C1 C2 C3 -142.78(16) . . . . ?
C1 C2 C3 C4 0.9(2) . . . . ?
C18 N1 C4 C3 -170.94(17) . . . . ?
C1 N1 C4 C3 -38.67(17) . . . . ?
C18 N1 C4 C13 -52.0(2) . . . . ?
C1 N1 C4 C13 80.28(19) . . . . ?
C2 C3 C4 N1 22.0(2) . . . . ?
C2 C3 C4 C13 -99.52(19) . . . . ?
C6 N2 C5 C19 -71.5(2) . . . . ?
C6 N2 C5 C1 166.71(15) . . . . ?
N1 C1 C5 N2 -47.20(17) . . . . ?
C2 C1 C5 N2 67.92(19) . . . . ?
N1 C1 C5 C19 -170.21(12) . . . . ?
C2 C1 C5 C19 -55.08(19) . . . . ?
C5 N2 C6 O1 8.0(3) . . . . ?
C5 N2 C6 C7 -174.98(14) . . . . ?
O1 C6 C7 C12 24.2(3) . . . . ?
N2 C6 C7 C12 -152.83(16) . . . . ?
O1 C6 C7 C8 -154.27(19) . . . . ?
N2 C6 C7 C8 28.7(3) . . . . ?
C22 O6 C8 C9 0.0(3) . . . . ?
C22 O6 C8 C7 179.59(17) . . . . ?
C12 C7 C8 O6 -179.66(16) . . . . ?
C6 C7 C8 O6 -1.2(2) . . . . ?
C12 C7 C8 C9 0.0(3) . . . . ?
C6 C7 C8 C9 178.45(17) . . . . ?
O6 C8 C9 C10 -179.80(19) . . . . ?
C7 C8 C9 C10 0.6(3) . . . . ?
C8 C9 C10 C11 -0.1(3) . . . . ?
C9 C10 C11 C12 -0.9(3) . . . . ?
C10 C11 C12 C7 1.5(3) . . . . ?
C8 C7 C12 C11 -1.0(3) . . . . ?
C6 C7 C12 C11 -179.62(17) . . . . ?
C14 O3 C13 O2 -2.1(3) . . . . ?
C14 O3 C13 C4 176.68(16) . . . . ?
N1 C4 C13 O2 -37.7(3) . . . . ?
C3 C4 C13 O2 77.4(3) . . . . ?
N1 C4 C13 O3 143.54(16) . . . . ?
C3 C4 C13 O3 -101.34(19) . . . . ?
C13 O3 C14 C15 -60.0(2) . . . . ?
C13 O3 C14 C16 63.1(2) . . . . ?
C13 O3 C14 C17 -179.7(2) . . . . ?
C20 O5 C19 O4 -0.7(3) . . . . ?
C20 O5 C19 C5 176.89(18) . . . . ?
N2 C5 C19 O4 -24.5(3) . . . . ?
C1 C5 C19 O4 97.9(2) . . . . ?
N2 C5 C19 O5 157.93(14) . . . . ?
C1 C5 C19 O5 -79.67(18) . . . . ?
C19 O5 C20 C21A 159.8(9) . . . . ?
C19 O5 C20 C21 -161.5(3) . . . . ?
C23 O7 C22 O6 -65.7(3) . . . . ?
C8 O6 C22 O7 -71.5(2) . . . . ?
